data_7019682
loop_
_publ_author_name
'Roters, Steffi'
'Appelt, Christian'
'Westenberg, Hauke'
'Hepp, Alexander'
'Slootweg, J. Chris'
'Lammertsma, Koop'
'Uhl, Werner'

_publ_section_title
;
 Dimeric aluminum-phosphorus compounds as masked frustrated Lewis pairs
 for small molecule activation.
;
_journal_issue 30
_journal_name_full 'Dalton transactions (Cambridge, England : 2003)'
_journal_page_first 9033
_journal_page_last 9045
_journal_paper_doi 10.1039/c2dt30080j
_journal_volume 41
_journal_year 2012
_chemical_formula_sum 'C42 H72 Al2 P2'
_chemical_formula_weight 692.90
_chemical_name_systematic
;
?
;
_space_group_IT_number 14
_symmetry_cell_setting monoclinic
_symmetry_space_group_name_Hall '-P 2yn'
_symmetry_space_group_name_H-M 'P 1 21/n 1'
_atom_sites_solution_hydrogens geom
_atom_sites_solution_primary direct
_atom_sites_solution_secondary difmap
_audit_creation_method SHELXL-97
_cell_angle_alpha 90.00
_cell_angle_beta 106.3260(10)
_cell_angle_gamma 90.00
_cell_formula_units_Z 2
_cell_length_a 10.44900(10)
_cell_length_b 15.3975(2)
_cell_length_c 13.6643(2)
_cell_measurement_reflns_used 5940
_cell_measurement_temperature 153(2)
_cell_measurement_theta_max 71.3725
_cell_measurement_theta_min 4.429
_cell_volume 2109.78(5)
_computing_cell_refinement 'Bruker SAINT+'
_computing_data_collection 'Bruker SMART'
_computing_data_reduction 'Bruker SHELXTL'
_computing_molecular_graphics 'Bruker SHELXTL'
_computing_publication_material 'Bruker SHELXTL'
_computing_structure_refinement 'SHELXL-97 (Sheldrick, 1997)'
_computing_structure_solution 'SHELXS-97 (Sheldrick, 1990)'
_diffrn_ambient_temperature 153(2)
_diffrn_measured_fraction_theta_full 0.945
_diffrn_measured_fraction_theta_max 0.945
_diffrn_measurement_device_type 'CCD area detector'
_diffrn_measurement_method 'omega scans'
_diffrn_radiation_monochromator graphite
_diffrn_radiation_source 'rotating anode'
_diffrn_radiation_type CuK\a
_diffrn_radiation_wavelength 1.54178
_diffrn_reflns_av_R_equivalents 0.1898
_diffrn_reflns_av_sigmaI/netI 0.1057
_diffrn_reflns_limit_h_max 11
_diffrn_reflns_limit_h_min -11
_diffrn_reflns_limit_k_max 17
_diffrn_reflns_limit_k_min -15
_diffrn_reflns_limit_l_max 15
_diffrn_reflns_limit_l_min -14
_diffrn_reflns_number 10998
_diffrn_reflns_theta_full 61.48
_diffrn_reflns_theta_max 61.48
_diffrn_reflns_theta_min 4.43
_exptl_absorpt_coefficient_mu 1.519
_exptl_absorpt_correction_T_max 0.9630
_exptl_absorpt_correction_T_min 0.8629
_exptl_absorpt_correction_type empirical
_exptl_absorpt_process_details SADABS
_exptl_crystal_colour colourless
_exptl_crystal_density_diffrn 1.091
_exptl_crystal_density_method 'not measured'
_exptl_crystal_description plate
_exptl_crystal_F_000 760
_exptl_crystal_size_max 0.10
_exptl_crystal_size_mid 0.10
_exptl_crystal_size_min 0.03
_refine_diff_density_max 0.571
_refine_diff_density_min -0.353
_refine_diff_density_rms 0.081
_refine_ls_extinction_method none
_refine_ls_goodness_of_fit_ref 1.021
_refine_ls_hydrogen_treatment constr
_refine_ls_matrix_type full
_refine_ls_number_parameters 217
_refine_ls_number_reflns 3099
_refine_ls_number_restraints 0
_refine_ls_restrained_S_all 1.021
_refine_ls_R_factor_all 0.0583
_refine_ls_R_factor_gt 0.0527
_refine_ls_shift/su_max 0.009
_refine_ls_shift/su_mean 0.000
_refine_ls_structure_factor_coef Fsqd
_refine_ls_weighting_details 'calc w=1/[\s^2^(Fo^2^)+(0.0837P)^2^+0.0000P] where P=(Fo^2^+2Fc^2^)/3'
_refine_ls_weighting_scheme calc
_refine_ls_wR_factor_gt 0.1288
_refine_ls_wR_factor_ref 0.1335
_reflns_number_gt 2673
_reflns_number_total 3099
_reflns_threshold_expression >2sigma(I)
_cod_data_source_file c2dt30080j.txt
_cod_data_source_block sad1
_cod_depositor_comments
;
The following automatic conversions were performed:

'_symmetry_cell_setting' value 'Monoclinic' changed to 'monoclinic'
according to /home/saulius/struct/CIF-dictionaries/cif_core.dic
dictionary named 'cif_core.dic' version 2.4.1 from 2010-06-29.

Automatic conversion script
Id: cif_fix_values 1891 2012-01-12 08:04:46Z andrius 
;
_cod_original_sg_symbol_H-M 'P2(1)/n '
_cod_database_code 7019682

loop_
_symmetry_equiv_pos_as_xyz
'x, y, z'
'-x+1/2, y+1/2, -z+1/2'
'-x, -y, -z'
'x-1/2, -y-1/2, z-1/2'

loop_
_atom_site_label
_atom_site_type_symbol
_atom_site_fract_x
_atom_site_fract_y
_atom_site_fract_z
_atom_site_U_iso_or_equiv
_atom_site_adp_type
_atom_site_occupancy
_atom_site_symmetry_multiplicity
_atom_site_calc_flag
_atom_site_refinement_flags
P1 P 0.39669(5) 0.01488(3) 0.35145(4) 0.0154(2) Uani 1 1 d .
C1 C 0.3349(2) 0.03367(13) 0.21274(15) 0.0191(5) Uani 1 1 d .
C11 C 0.2249(2) 0.08884(13) 0.17441(16) 0.0230(5) Uani 1 1 d .
C111 C 0.1635(2) 0.14184(17) 0.24227(18) 0.0348(6) Uani 1 1 d .
H11A H 0.1016 0.1827 0.2016 0.042 Uiso 1 1 calc R
H11B H 0.2323 0.1725 0.2916 0.042 Uiso 1 1 calc R
H11C H 0.1175 0.1040 0.2769 0.042 Uiso 1 1 calc R
C12 C 0.1662(2) 0.09414(14) 0.07002(17) 0.0257(5) Uani 1 1 d .
H12 H 0.0906 0.1315 0.0450 0.031 Uiso 1 1 calc R
C13 C 0.2131(2) 0.04727(14) 0.00042(17) 0.0243(5) Uani 1 1 d .
C131 C 0.1430(2) 0.05066(17) -0.11150(17) 0.0327(6) Uani 1 1 d .
H13A H 0.0992 -0.0038 -0.1328 0.039 Uiso 1 1 calc R
H13B H 0.2068 0.0615 -0.1487 0.039 Uiso 1 1 calc R
H13C H 0.0781 0.0965 -0.1246 0.039 Uiso 1 1 calc R
C14 C 0.3246(2) -0.00475(13) 0.03919(16) 0.0223(5) Uani 1 1 d .
H14 H 0.3610 -0.0358 -0.0078 0.027 Uiso 1 1 calc R
C15 C 0.3854(2) -0.01377(13) 0.14281(16) 0.0204(5) Uani 1 1 d .
C151 C 0.5001(2) -0.07761(15) 0.17380(17) 0.0262(5) Uani 1 1 d .
H15A H 0.4668 -0.1336 0.1856 0.031 Uiso 1 1 calc R
H15B H 0.5634 -0.0577 0.2351 0.031 Uiso 1 1 calc R
H15C H 0.5428 -0.0820 0.1203 0.031 Uiso 1 1 calc R
C2 C 0.5767(2) 0.00745(12) 0.40067(15) 0.0151(4) Uani 1 1 d .
C21 C 0.6675(2) 0.06646(13) 0.38984(15) 0.0189(5) Uani 1 1 d .
H21 H 0.7557 0.0502 0.4291 0.023 Uiso 1 1 calc R
C22 C 0.6700(2) 0.15180(14) 0.33296(17) 0.0255(5) Uani 1 1 d .
C221 C 0.5367(2) 0.19672(15) 0.2905(2) 0.0351(6) Uani 1 1 d .
H22A H 0.4815 0.1625 0.2361 0.042 Uiso 1 1 calc R
H22B H 0.5506 0.2530 0.2650 0.042 Uiso 1 1 calc R
H22C H 0.4936 0.2031 0.3435 0.042 Uiso 1 1 calc R
C222 C 0.7313(3) 0.13183(18) 0.2465(2) 0.0516(8) Uani 1 1 d .
H22D H 0.6712 0.0960 0.1966 0.062 Uiso 1 1 calc R
H22E H 0.8142 0.1018 0.2732 0.062 Uiso 1 1 calc R
H22F H 0.7469 0.1851 0.2152 0.062 Uiso 1 1 calc R
C223 C 0.7641(3) 0.21286(16) 0.4086(2) 0.0405(7) Uani 1 1 d .
H22G H 0.7782 0.2646 0.3737 0.049 Uiso 1 1 calc R
H22H H 0.8479 0.1843 0.4373 0.049 Uiso 1 1 calc R
H22I H 0.7251 0.2280 0.4621 0.049 Uiso 1 1 calc R
C3 C 0.3357(2) -0.09671(13) 0.35442(16) 0.0206(5) Uani 1 1 d .
H3A H 0.3813 -0.1342 0.3191 0.025 Uiso 1 1 calc R
H3B H 0.3566 -0.1159 0.4240 0.025 Uiso 1 1 calc R
C31 C 0.1855(2) -0.10467(15) 0.3057(2) 0.0328(6) Uani 1 1 d .
H31A H 0.1394 -0.0661 0.3394 0.039 Uiso 1 1 calc R
H31B H 0.1579 -0.1633 0.3122 0.039 Uiso 1 1 calc R
H31C H 0.1647 -0.0895 0.2348 0.039 Uiso 1 1 calc R
Al1 Al 0.33394(5) 0.08801(4) 0.49899(4) 0.0157(2) Uani 1 1 d .
C4 C 0.4034(2) 0.20903(13) 0.52608(18) 0.0269(5) Uani 1 1 d .
H4A H 0.4293 0.2180 0.5985 0.032 Uiso 1 1 calc R
H4B H 0.4827 0.2134 0.5041 0.032 Uiso 1 1 calc R
C41 C 0.3098(3) 0.28367(15) 0.4764(2) 0.0376(6) Uani 1 1 d .
H41A H 0.3008 0.2849 0.4046 0.045 Uiso 1 1 calc R
H41B H 0.3464 0.3378 0.5064 0.045 Uiso 1 1 calc R
H41C H 0.2239 0.2749 0.4873 0.045 Uiso 1 1 calc R
C5 C 0.1401(2) 0.09126(14) 0.48756(17) 0.0224(5) Uani 1 1 d .
H5A H 0.0965 0.1328 0.4367 0.027 Uiso 1 1 calc R
H5B H 0.1012 0.0353 0.4673 0.027 Uiso 1 1 calc R
C51 C 0.1211(3) 0.11659(16) 0.59126(19) 0.0333(6) Uani 1 1 d .
H51A H 0.1460 0.0687 0.6377 0.040 Uiso 1 1 calc R
H51B H 0.0293 0.1311 0.5829 0.040 Uiso 1 1 calc R
H51C H 0.1761 0.1658 0.6180 0.040 Uiso 1 1 calc R

loop_
_atom_site_aniso_label
_atom_site_aniso_U_11
_atom_site_aniso_U_22
_atom_site_aniso_U_33
_atom_site_aniso_U_23
_atom_site_aniso_U_13
_atom_site_aniso_U_12
P1 0.0145(3) 0.0147(3) 0.0172(3) 0.00085(18) 0.0049(2) 0.00164(19)
C1 0.0169(10) 0.0206(10) 0.0201(11) 0.0021(8) 0.0058(9) 0.0005(8)
C11 0.0233(11) 0.0223(11) 0.0236(13) 0.0043(8) 0.0070(10) 0.0033(9)
C111 0.0343(13) 0.0418(15) 0.0277(13) 0.0055(10) 0.0077(10) 0.0226(11)
C12 0.0216(11) 0.0262(12) 0.0274(13) 0.0080(9) 0.0037(9) 0.0037(9)
C13 0.0243(11) 0.0232(12) 0.0232(12) 0.0038(9) 0.0032(9) -0.0046(9)
C131 0.0350(13) 0.0361(14) 0.0225(13) 0.0031(10) 0.0009(10) 0.0005(11)
C14 0.0258(11) 0.0219(11) 0.0200(12) -0.0005(8) 0.0075(9) -0.0027(9)
C15 0.0205(10) 0.0189(11) 0.0220(12) -0.0005(8) 0.0066(9) -0.0012(8)
C151 0.0277(11) 0.0290(12) 0.0225(12) -0.0026(9) 0.0081(10) 0.0071(10)
C2 0.0160(10) 0.0129(10) 0.0162(11) -0.0009(7) 0.0041(8) 0.0012(8)
C21 0.0200(10) 0.0174(10) 0.0198(11) 0.0008(8) 0.0067(9) 0.0012(8)
C22 0.0274(11) 0.0183(11) 0.0339(13) 0.0065(9) 0.0139(10) -0.0009(9)
C221 0.0324(12) 0.0202(12) 0.0505(16) 0.0136(10) 0.0078(11) 0.0001(10)
C222 0.077(2) 0.0344(15) 0.0615(19) 0.0176(13) 0.0497(17) 0.0102(14)
C223 0.0332(13) 0.0202(13) 0.0635(18) 0.0094(11) 0.0061(12) -0.0038(10)
C3 0.0219(11) 0.0178(10) 0.0226(12) -0.0025(8) 0.0071(9) -0.0020(8)
C31 0.0239(12) 0.0302(13) 0.0445(15) -0.0055(10) 0.0097(11) -0.0073(10)
Al1 0.0147(3) 0.0126(3) 0.0203(4) 0.0006(2) 0.0060(3) 0.0018(2)
C4 0.0252(11) 0.0169(11) 0.0373(14) -0.0012(9) 0.0067(10) 0.0011(9)
C41 0.0378(13) 0.0153(11) 0.0565(17) 0.0017(11) 0.0081(12) 0.0027(10)
C5 0.0178(10) 0.0226(11) 0.0275(12) 0.0021(8) 0.0076(9) 0.0029(8)
C51 0.0324(12) 0.0357(13) 0.0373(14) -0.0008(10) 0.0185(11) 0.0080(11)

loop_
_atom_type_symbol
_atom_type_description
_atom_type_scat_dispersion_real
_atom_type_scat_dispersion_imag
_atom_type_scat_source
C C 0.0181 0.0091 'International Tables Vol C Tables 4.2.6.8 and 6.1.1.4'
H H 0.0000 0.0000 'International Tables Vol C Tables 4.2.6.8 and 6.1.1.4'
Al Al 0.2130 0.2455 'International Tables Vol C Tables 4.2.6.8 and 6.1.1.4'
P P 0.2955 0.4335 'International Tables Vol C Tables 4.2.6.8 and 6.1.1.4'

loop_
_geom_angle_atom_site_label_1
_geom_angle_atom_site_label_2
_geom_angle_atom_site_label_3
_geom_angle
_geom_angle_site_symmetry_1
_geom_angle_site_symmetry_3
C2 P1 C3 105.24(9) . .
C2 P1 C1 114.67(9) . .
C3 P1 C1 98.39(10) . .
C2 P1 Al1 101.83(6) . .
C3 P1 Al1 103.15(7) . .
C1 P1 Al1 130.49(7) . .
C11 C1 C15 118.71(19) . .
C11 C1 P1 119.36(16) . .
C15 C1 P1 121.52(16) . .
C12 C11 C1 119.8(2) . .
C12 C11 C111 117.34(19) . .
C1 C11 C111 122.85(19) . .
C11 C111 H11A 109.5 . .
C11 C111 H11B 109.5 . .
H11A C111 H11B 109.5 . .
C11 C111 H11C 109.5 . .
H11A C111 H11C 109.5 . .
H11B C111 H11C 109.5 . .
C11 C12 C13 122.3(2) . .
C11 C12 H12 118.8 . .
C13 C12 H12 118.8 . .
C14 C13 C12 117.2(2) . .
C14 C13 C131 121.7(2) . .
C12 C13 C131 121.0(2) . .
C13 C131 H13A 109.5 . .
C13 C131 H13B 109.5 . .
H13A C131 H13B 109.5 . .
C13 C131 H13C 109.5 . .
H13A C131 H13C 109.5 . .
H13B C131 H13C 109.5 . .
C15 C14 C13 122.8(2) . .
C15 C14 H14 118.6 . .
C13 C14 H14 118.6 . .
C14 C15 C1 119.10(19) . .
C14 C15 C151 116.73(19) . .
C1 C15 C151 124.12(19) . .
C15 C151 H15A 109.5 . .
C15 C151 H15B 109.5 . .
H15A C151 H15B 109.5 . .
C15 C151 H15C 109.5 . .
H15A C151 H15C 109.5 . .
H15B C151 H15C 109.5 . .
C21 C2 P1 127.12(16) . .
C21 C2 Al1 110.74(15) . 3_656
P1 C2 Al1 121.56(10) . 3_656
C2 C21 C22 138.21(19) . .
C2 C21 H21 110.9 . .
C22 C21 H21 110.9 . .
C221 C22 C222 109.6(2) . .
C221 C22 C21 116.14(18) . .
C222 C22 C21 106.93(18) . .
C221 C22 C223 108.93(19) . .
C222 C22 C223 108.5(2) . .
C21 C22 C223 106.49(18) . .
C22 C221 H22A 109.5 . .
C22 C221 H22B 109.5 . .
H22A C221 H22B 109.5 . .
C22 C221 H22C 109.5 . .
H22A C221 H22C 109.5 . .
H22B C221 H22C 109.5 . .
C22 C222 H22D 109.5 . .
C22 C222 H22E 109.5 . .
H22D C222 H22E 109.5 . .
C22 C222 H22F 109.5 . .
H22D C222 H22F 109.5 . .
H22E C222 H22F 109.5 . .
C22 C223 H22G 109.5 . .
C22 C223 H22H 109.5 . .
H22G C223 H22H 109.5 . .
C22 C223 H22I 109.5 . .
H22G C223 H22I 109.5 . .
H22H C223 H22I 109.5 . .
C31 C3 P1 112.69(15) . .
C31 C3 H3A 109.1 . .
P1 C3 H3A 109.1 . .
C31 C3 H3B 109.1 . .
P1 C3 H3B 109.1 . .
H3A C3 H3B 107.8 . .
C3 C31 H31A 109.5 . .
C3 C31 H31B 109.5 . .
H31A C31 H31B 109.5 . .
C3 C31 H31C 109.5 . .
H31A C31 H31C 109.5 . .
H31B C31 H31C 109.5 . .
C5 Al1 C4 107.48(9) . .
C5 Al1 C2 109.48(9) . 3_656
C4 Al1 C2 118.19(9) . 3_656
C5 Al1 P1 115.58(7) . .
C4 Al1 P1 113.44(7) . .
C2 Al1 P1 92.42(6) 3_656 .
C41 C4 Al1 117.57(16) . .
C41 C4 H4A 107.9 . .
Al1 C4 H4A 107.9 . .
C41 C4 H4B 107.9 . .
Al1 C4 H4B 107.9 . .
H4A C4 H4B 107.2 . .
C4 C41 H41A 109.5 . .
C4 C41 H41B 109.5 . .
H41A C41 H41B 109.5 . .
C4 C41 H41C 109.5 . .
H41A C41 H41C 109.5 . .
H41B C41 H41C 109.5 . .
C51 C5 Al1 109.10(16) . .
C51 C5 H5A 109.9 . .
Al1 C5 H5A 109.9 . .
C51 C5 H5B 109.9 . .
Al1 C5 H5B 109.9 . .
H5A C5 H5B 108.3 . .
C5 C51 H51A 109.5 . .
C5 C51 H51B 109.5 . .
H51A C51 H51B 109.5 . .
C5 C51 H51C 109.5 . .
H51A C51 H51C 109.5 . .
H51B C51 H51C 109.5 . .

loop_
_geom_bond_atom_site_label_1
_geom_bond_atom_site_label_2
_geom_bond_distance
_geom_bond_site_symmetry_2
P1 C2 1.815(2) .
P1 C3 1.837(2) .
P1 C1 1.845(2) .
P1 Al1 2.5505(7) .
C1 C11 1.407(3) .
C1 C15 1.417(3) .
C11 C12 1.388(3) .
C11 C111 1.507(3) .
C111 H11A 0.9599 .
C111 H11B 0.9599 .
C111 H11C 0.9599 .
C12 C13 1.388(3) .
C12 H12 0.9600 .
C13 C14 1.390(3) .
C13 C131 1.499(3) .
C131 H13A 0.9599 .
C131 H13B 0.9599 .
C131 H13C 0.9599 .
C14 C15 1.386(3) .
C14 H14 0.9600 .
C15 C151 1.516(3) .
C151 H15A 0.9599 .
C151 H15B 0.9599 .
C151 H15C 0.9599 .
C2 C21 1.351(3) .
C2 Al1 2.048(2) 3_656
C21 C22 1.531(3) .
C21 H21 0.9600 .
C22 C221 1.517(3) .
C22 C222 1.525(4) .
C22 C223 1.532(3) .
C221 H22A 0.9599 .
C221 H22B 0.9599 .
C221 H22C 0.9599 .
C222 H22D 0.9599 .
C222 H22E 0.9599 .
C222 H22F 0.9599 .
C223 H22G 0.9599 .
C223 H22H 0.9599 .
C223 H22I 0.9599 .
C3 C31 1.528(3) .
C3 H3A 0.9600 .
C3 H3B 0.9600 .
C31 H31A 0.9599 .
C31 H31B 0.9599 .
C31 H31C 0.9599 .
Al1 C5 1.988(2) .
Al1 C4 1.996(2) .
Al1 C2 2.048(2) 3_656
C4 C41 1.538(3) .
C4 H4A 0.9600 .
C4 H4B 0.9600 .
C41 H41A 0.9599 .
C41 H41B 0.9599 .
C41 H41C 0.9599 .
C5 C51 1.536(3) .
C5 H5A 0.9600 .
C5 H5B 0.9600 .
C51 H51A 0.9599 .
C51 H51B 0.9599 .
C51 H51C 0.9599 .

loop_
_geom_torsion_atom_site_label_1
_geom_torsion_atom_site_label_2
_geom_torsion_atom_site_label_3
_geom_torsion_atom_site_label_4
_geom_torsion
_geom_torsion_site_symmetry_1
_geom_torsion_site_symmetry_4
C2 P1 C1 C11 -142.10(16) . .
C3 P1 C1 C11 106.79(17) . .
Al1 P1 C1 C11 -8.6(2) . .
C2 P1 C1 C15 45.4(2) . .
C3 P1 C1 C15 -65.75(19) . .
Al1 P1 C1 C15 178.88(13) . .
C15 C1 C11 C12 1.6(3) . .
P1 C1 C11 C12 -171.17(16) . .
C15 C1 C11 C111 179.8(2) . .
P1 C1 C11 C111 7.1(3) . .
C1 C11 C12 C13 -0.7(3) . .
C111 C11 C12 C13 -179.1(2) . .
C11 C12 C13 C14 -1.3(3) . .
C11 C12 C13 C131 176.6(2) . .
C12 C13 C14 C15 2.7(3) . .
C131 C13 C14 C15 -175.3(2) . .
C13 C14 C15 C1 -1.8(3) . .
C13 C14 C15 C151 175.9(2) . .
C11 C1 C15 C14 -0.3(3) . .
P1 C1 C15 C14 172.25(15) . .
C11 C1 C15 C151 -177.9(2) . .
P1 C1 C15 C151 -5.3(3) . .
C3 P1 C2 C21 161.90(18) . .
C1 P1 C2 C21 54.9(2) . .
Al1 P1 C2 C21 -90.76(18) . .
C3 P1 C2 Al1 -27.67(13) . 3_656
C1 P1 C2 Al1 -134.62(11) . 3_656
Al1 P1 C2 Al1 79.67(10) . 3_656
P1 C2 C21 C22 -6.2(4) . .
Al1 C2 C21 C22 -177.5(2) 3_656 .
C2 C21 C22 C221 15.1(4) . .
C2 C21 C22 C222 -107.6(3) . .
C2 C21 C22 C223 136.6(3) . .
C2 P1 C3 C31 -174.45(15) . .
C1 P1 C3 C31 -55.93(17) . .
Al1 P1 C3 C31 79.18(16) . .
C2 P1 Al1 C5 -170.00(9) . .
C3 P1 Al1 C5 -61.05(10) . .
C1 P1 Al1 C5 52.31(12) . .
C2 P1 Al1 C4 65.22(10) . .
C3 P1 Al1 C4 174.17(10) . .
C1 P1 Al1 C4 -72.47(12) . .
C2 P1 Al1 C2 -57.03(10) . 3_656
C3 P1 Al1 C2 51.92(9) . 3_656
C1 P1 Al1 C2 165.28(10) . 3_656
C5 Al1 C4 C41 -34.1(2) . .
C2 Al1 C4 C41 -158.53(17) 3_656 .
P1 Al1 C4 C41 94.93(18) . .
C4 Al1 C5 C51 -65.63(17) . .
C2 Al1 C5 C51 63.91(17) 3_656 .
P1 Al1 C5 C51 166.55(13) . .
